data_7248487
loop_
_publ_author_name
'Paska, Bart\/lomiej'
'Cichowicz, Grzegorz'
'Rzepi\'nski, Patryk'
'Cyra\'nski, Micha\/l Ksawery'
'Dobrzycki, \/Lukasz'
'Boese, Roland'

_publ_section_title
;
 Structural chemistry of decalins and perfluorodecalins
;
_journal_issue 19
_journal_name_full CrystEngComm
_journal_page_first 2474
_journal_page_last 2490
_journal_paper_doi 10.1039/D3CE01117H
_journal_volume 26
_journal_year 2024
_chemical_formula_sum 'C10 H18'
_chemical_formula_weight 138.24
_chemical_melting_point 229
_chemical_name_systematic 'cis-Decalin (HT form refined in monoclinic SG)'
_space_group_crystal_system monoclinic
_space_group_IT_number 15
_space_group_name_Hall '-I 2ya'
_space_group_name_H-M_alt 'I 1 2/a 1'
_atom_sites_solution_hydrogens geom
_audit_update_record
;
2023-11-05 deposited with the CCDC.	2024-02-21 downloaded from the CCDC.
;
_cell_angle_alpha 90
_cell_angle_beta 101.9207(12)
_cell_angle_gamma 90
_cell_formula_units_Z 8
_cell_length_a 11.9678(5)
_cell_length_b 8.2815(4)
_cell_length_c 18.3482(9)
_cell_measurement_reflns_used 4133
_cell_measurement_temperature 210.(2)
_cell_measurement_theta_max 25.2944
_cell_measurement_theta_min 2.7087
_cell_volume 1779.30(14)
_computing_cell_refinement 'SAINT V8.34A (Bruker AXS Inc., 2013)'
_computing_data_collection 'APEX2 V2014 (Bruker AXS Inc., 2014)'
_computing_data_reduction 'SAINT V8.34A (Bruker AXS Inc., 2013)'
_computing_publication_material 'APEX2 V2014 (Bruker AXS Inc., 2014)'
_computing_structure_refinement 'SHELXL-2014/7 (Sheldrick, 2014)'
_computing_structure_solution 'SHELXS-2014 (Sheldrick, 2014)'
_diffrn_ambient_temperature 210.(2)
_diffrn_detector_area_resol_mean 10.4167
_diffrn_measured_fraction_theta_full 0.986
_diffrn_measured_fraction_theta_max 0.986
_diffrn_measurement_device_type 'Bruker D8 VENTURE'
_diffrn_measurement_method '/p scans'
_diffrn_radiation_monochromator TRIUMPH
_diffrn_radiation_type MoK\a
_diffrn_radiation_wavelength 0.71073
_diffrn_reflns_av_R_equivalents 0.0217
_diffrn_reflns_av_unetI/netI 0.0097
_diffrn_reflns_limit_h_max 14
_diffrn_reflns_limit_h_min -14
_diffrn_reflns_limit_k_max 9
_diffrn_reflns_limit_k_min -9
_diffrn_reflns_limit_l_max 21
_diffrn_reflns_limit_l_min -21
_diffrn_reflns_number 10543
_diffrn_reflns_theta_full 25.05
_diffrn_reflns_theta_max 25.05
_diffrn_reflns_theta_min 2.71
_diffrn_source 'fine focus sealed tube'
_exptl_absorpt_coefficient_mu 0.057
_exptl_absorpt_correction_T_max 0.98
_exptl_absorpt_correction_T_min 0.91
_exptl_absorpt_correction_type multi-scan
_exptl_absorpt_process_details 'SADABS V2014/5 (Bruker AXS Inc.)'
_exptl_crystal_colour colourless
_exptl_crystal_density_diffrn 1.032
_exptl_crystal_density_method 'not measured'
_exptl_crystal_description cylindrical
_exptl_crystal_F_000 624
_exptl_crystal_recrystallization_method 'From the Melt'
_exptl_crystal_size_max 0.600
_exptl_crystal_size_mid 0.400
_exptl_crystal_size_min 0.400
_refine_diff_density_max 0.105
_refine_diff_density_min -0.105
_refine_ls_extinction_coef 0.0023(10)
_refine_ls_extinction_method 'SHELXL-2014/7 (Sheldrick 2014'
_refine_ls_goodness_of_fit_ref 1.079
_refine_ls_hydrogen_treatment constr
_refine_ls_matrix_type full
_refine_ls_number_parameters 133
_refine_ls_number_reflns 1558
_refine_ls_number_restraints 25
_refine_ls_restrained_S_all 1.077
_refine_ls_R_factor_all 0.0583
_refine_ls_R_factor_gt 0.0460
_refine_ls_shift/su_max 0.000
_refine_ls_shift/su_mean 0.000
_refine_ls_structure_factor_coef Fsqd
_refine_ls_weighting_details 'w=1/[\s^2^(Fo^2^)+(0.0503P)^2^+0.6319P] where P=(Fo^2^+2Fc^2^)/3'
_refine_ls_weighting_scheme calc
_refine_ls_wR_factor_gt 0.1144
_refine_ls_wR_factor_ref 0.1281
_reflns_number_gt 1247
_reflns_number_total 1558
_reflns_threshold_expression 'I > 2\s(I)'
_cod_data_source_file d3ce01117h2.cif
_cod_data_source_block c_Dec_k180K_210K_hu_mI
_cod_depositor_comments 'Adding full bibliography for 7248441--7248493.cif.'
_cod_database_code 7248487

loop_
_space_group_symop_operation_xyz
'x, y, z'
'-x+1/2, y, -z'
'x+1/2, y+1/2, z+1/2'
'-x+1, y+1/2, -z+1/2'
'-x, -y, -z'
'x-1/2, -y, z'
'-x+1/2, -y+1/2, -z+1/2'
'x, -y+1/2, z+1/2'

loop_
_atom_site_type_symbol
_atom_site_label
_atom_site_fract_x
_atom_site_fract_y
_atom_site_fract_z
_atom_site_U_iso_or_equiv
_atom_site_adp_type
_atom_site_calc_flag
_atom_site_refinement_flags_adp
_atom_site_refinement_flags_occupancy
_atom_site_refinement_flags_posn
_atom_site_occupancy
_atom_site_disorder_assembly
_atom_site_disorder_group
C C1 0.65077(13) 0.3764(2) 0.57918(8) 0.0494(5) Uani d . P D 0.827(2) A 1
H H1 0.6371 0.3583 0.5247 0.059 Uiso calc U P R 0.827(2) A 1
C C2 0.73415(15) 0.2469(3) 0.61544(11) 0.0653(6) Uani d . P D 0.827(2) A 1
H H2A 0.7523 0.2639 0.6695 0.078 Uiso calc U P R 0.827(2) A 1
H H2B 0.8052 0.2566 0.5971 0.078 Uiso calc U P R 0.827(2) A 1
C C3 0.6853(2) 0.0774(3) 0.5988(2) 0.0848(8) Uani d . P D 0.827(2) A 1
H H3A 0.6743 0.0562 0.5453 0.102 Uiso calc U P R 0.827(2) A 1
H H3B 0.7399 -0.0021 0.625 0.102 Uiso calc U P R 0.827(2) A 1
C C4 0.5722(2) 0.0586(3) 0.62305(19) 0.0786(7) Uani d . P D 0.827(2) A 1
H H4A 0.5847 0.0664 0.6774 0.094 Uiso calc U P R 0.827(2) A 1
H H4B 0.5401 -0.0482 0.6082 0.094 Uiso calc U P R 0.827(2) A 1
C C5 0.48860(16) 0.1883(3) 0.58787(14) 0.0647(5) Uani d . P D 0.827(2) A 1
H H5A 0.4187 0.1784 0.6075 0.078 Uiso calc U P R 0.827(2) A 1
H H5B 0.4682 0.1697 0.534 0.078 Uiso calc U P R 0.827(2) A 1
C C6 0.53488(12) 0.36036(19) 0.60197(8) 0.0480(4) Uani d . P D 0.827(2) A 1
H H6 0.481 0.4327 0.569 0.058 Uiso calc U P R 0.827(2) A 1
C C7 0.54010(15) 0.4172(3) 0.68155(12) 0.0569(5) Uani d . P D 0.827(2) A 1
H H7A 0.4635 0.4121 0.6926 0.068 Uiso calc U P R 0.827(2) A 1
H H7B 0.5897 0.3447 0.7161 0.068 Uiso calc U P R 0.827(2) A 1
C C8 0.58517(16) 0.5886(3) 0.69345(15) 0.0680(6) Uani d . P D 0.827(2) A 1
H H8A 0.5917 0.6185 0.7458 0.082 Uiso calc U P R 0.827(2) A 1
H H8B 0.531 0.6629 0.6631 0.082 Uiso calc U P R 0.827(2) A 1
C C9 0.70151(15) 0.6050(3) 0.67255(13) 0.0661(6) Uani d . P D 0.827(2) A 1
H H9A 0.7256 0.7183 0.677 0.079 Uiso calc U P R 0.827(2) A 1
H H9B 0.758 0.5414 0.7072 0.079 Uiso calc U P R 0.827(2) A 1
C C10 0.69732(16) 0.5471(3) 0.59331(10) 0.0597(5) Uani d . P D 0.827(2) A 1
H H10A 0.7745 0.551 0.5832 0.072 Uiso calc U P R 0.827(2) A 1
H H10B 0.6493 0.6211 0.5585 0.072 Uiso calc U P R 0.827(2) A 1
C C1B 0.5986(6) 0.3031(8) 0.6784(4) 0.047(2) Uiso d . P D 0.173(2) A 2
H H1B 0.6095 0.2261 0.7206 0.057 Uiso calc U P R 0.173(2) A 2
C C2B 0.5070(8) 0.2363(13) 0.6170(5) 0.056(3) Uiso d . P D 0.173(2) A 2
H H2B1 0.4352 0.2267 0.6345 0.067 Uiso calc U P R 0.173(2) A 2
H H2B2 0.4944 0.3101 0.5744 0.067 Uiso calc U P R 0.173(2) A 2
C C3B 0.5414(10) 0.0758(16) 0.5938(6) 0.065(4) Uiso d . P D 0.173(2) A 2
H H3B1 0.4803 0.0318 0.5549 0.077 Uiso calc U P R 0.173(2) A 2
H H3B2 0.553 0.0019 0.6364 0.077 Uiso calc U P R 0.173(2) A 2
C C4B 0.6515(9) 0.0874(17) 0.5641(6) 0.075(4) Uiso d . P D 0.173(2) A 2
H H4B1 0.6733 -0.0201 0.5495 0.09 Uiso calc U P R 0.173(2) A 2
H H4B2 0.6392 0.1572 0.52 0.09 Uiso calc U P R 0.173(2) A 2
C C5B 0.7447(9) 0.1549(13) 0.6227(5) 0.060(3) Uiso d . P D 0.173(2) A 2
H H5B1 0.8134 0.1683 0.6021 0.072 Uiso calc U P R 0.173(2) A 2
H H5B2 0.7627 0.0778 0.664 0.072 Uiso calc U P R 0.173(2) A 2
C C6B 0.7134(6) 0.3181(9) 0.6529(4) 0.0471(19) Uiso d . P D 0.173(2) A 2
H H6B 0.7731 0.3454 0.6971 0.057 Uiso calc U P R 0.173(2) A 2
C C7B 0.7088(8) 0.4516(12) 0.5973(5) 0.052(2) Uiso d . P D 0.173(2) A 2
H H7B1 0.6521 0.4247 0.5523 0.062 Uiso calc U P R 0.173(2) A 2
H H7B2 0.7833 0.4608 0.5834 0.062 Uiso calc U P R 0.173(2) A 2
C C8B 0.6781(8) 0.6125(12) 0.6273(7) 0.059(3) Uiso d . P D 0.173(2) A 2
H H8B1 0.6737 0.6952 0.5886 0.071 Uiso calc U P R 0.173(2) A 2
H H8B2 0.7382 0.6443 0.6697 0.071 Uiso calc U P R 0.173(2) A 2
C C9B 0.5642(8) 0.6038(12) 0.6521(6) 0.068(3) Uiso d . P D 0.173(2) A 2
H H9B1 0.5498 0.7056 0.6757 0.082 Uiso calc U P R 0.173(2) A 2
H H9B2 0.5021 0.586 0.6088 0.082 Uiso calc U P R 0.173(2) A 2
C C10B 0.5685(9) 0.4659(13) 0.7068(6) 0.059(3) Uiso d . P D 0.173(2) A 2
H H10C 0.4938 0.4573 0.7206 0.071 Uiso calc U P R 0.173(2) A 2
H H10D 0.6248 0.4922 0.7521 0.071 Uiso calc U P R 0.173(2) A 2

loop_
_atom_site_aniso_label
_atom_site_aniso_U_11
_atom_site_aniso_U_22
_atom_site_aniso_U_33
_atom_site_aniso_U_12
_atom_site_aniso_U_13
_atom_site_aniso_U_23
C1 0.0486(9) 0.0628(11) 0.0382(8) -0.0051(8) 0.0124(6) 0.0005(7)
C2 0.0471(9) 0.0838(16) 0.0701(13) 0.0114(10) 0.0238(8) 0.0074(11)
C3 0.0835(17) 0.0660(14) 0.114(2) 0.0261(13) 0.0407(17) 0.0123(15)
C4 0.0866(17) 0.0538(12) 0.102(2) 0.0043(11) 0.0342(16) 0.0184(13)
C5 0.0543(11) 0.0645(14) 0.0777(15) -0.0113(10) 0.0192(10) -0.0012(11)
C6 0.0376(8) 0.0534(10) 0.0515(9) 0.0011(7) 0.0058(6) 0.0066(7)
C7 0.0387(9) 0.0749(13) 0.0615(12) -0.0001(9) 0.0206(8) 0.0009(10)
C8 0.0603(11) 0.0747(14) 0.0733(15) -0.0006(9) 0.0239(10) -0.0178(11)
C9 0.0577(10) 0.0753(13) 0.0667(14) -0.0174(9) 0.0162(9) -0.0160(10)
C10 0.0543(10) 0.0719(14) 0.0557(11) -0.0138(10) 0.0181(8) 0.0027(10)

loop_
_atom_type_symbol
_atom_type_description
_atom_type_scat_dispersion_real
_atom_type_scat_dispersion_imag
_atom_type_scat_source
C C 0.0033 0.0016 'International Tables Vol C Tables 4.2.6.8 and 6.1.1.4'
H H 0.0000 0.0000 'International Tables Vol C Tables 4.2.6.8 and 6.1.1.4'

loop_
_geom_angle_atom_site_label_1
_geom_angle_atom_site_label_2
_geom_angle_atom_site_label_3
_geom_angle_site_symmetry_1
_geom_angle_site_symmetry_3
_geom_angle
_geom_angle_publ_flag
C2 C1 C10 . . 113.35(16) ?
C2 C1 C6 . . 111.58(13) ?
C10 C1 C6 . . 110.71(14) ?
C2 C1 H1 . . 106.9 ?
C10 C1 H1 . . 106.9 ?
C6 C1 H1 . . 106.9 ?
C1 C2 C3 . . 111.81(18) ?
C1 C2 H2A . . 109.3 ?
C3 C2 H2A . . 109.3 ?
C1 C2 H2B . . 109.3 ?
C3 C2 H2B . . 109.3 ?
H2A C2 H2B . . 107.9 ?
C4 C3 C2 . . 111.31(18) ?
C4 C3 H3A . . 109.4 ?
C2 C3 H3A . . 109.4 ?
C4 C3 H3B . . 109.4 ?
C2 C3 H3B . . 109.4 ?
H3A C3 H3B . . 108.0 ?
C3 C4 C5 . . 110.62(19) ?
C3 C4 H4A . . 109.5 ?
C5 C4 H4A . . 109.5 ?
C3 C4 H4B . . 109.5 ?
C5 C4 H4B . . 109.5 ?
H4A C4 H4B . . 108.1 ?
C4 C5 C6 . . 113.77(18) ?
C4 C5 H5A . . 108.8 ?
C6 C5 H5A . . 108.8 ?
C4 C5 H5B . . 108.8 ?
C6 C5 H5B . . 108.8 ?
H5A C5 H5B . . 107.7 ?
C7 C6 C5 . . 113.04(15) ?
C7 C6 C1 . . 111.96(13) ?
C5 C6 C1 . . 110.50(13) ?
C7 C6 H6 . . 107.0 ?
C5 C6 H6 . . 107.0 ?
C1 C6 H6 . . 107.0 ?
C8 C7 C6 . . 111.71(16) ?
C8 C7 H7A . . 109.3 ?
C6 C7 H7A . . 109.3 ?
C8 C7 H7B . . 109.3 ?
C6 C7 H7B . . 109.3 ?
H7A C7 H7B . . 107.9 ?
C7 C8 C9 . . 111.29(15) ?
C7 C8 H8A . . 109.4 ?
C9 C8 H8A . . 109.4 ?
C7 C8 H8B . . 109.4 ?
C9 C8 H8B . . 109.4 ?
H8A C8 H8B . . 108.0 ?
C10 C9 C8 . . 111.14(16) ?
C10 C9 H9A . . 109.4 ?
C8 C9 H9A . . 109.4 ?
C10 C9 H9B . . 109.4 ?
C8 C9 H9B . . 109.4 ?
H9A C9 H9B . . 108.0 ?
C9 C10 C1 . . 113.19(15) ?
C9 C10 H10A . . 108.9 ?
C1 C10 H10A . . 108.9 ?
C9 C10 H10B . . 108.9 ?
C1 C10 H10B . . 108.9 ?
H10A C10 H10B . . 107.8 ?
C2B C1B C10B . . 113.3(7) ?
C2B C1B C6B . . 111.0(6) ?
C10B C1B C6B . . 108.8(6) ?
C2B C1B H1B . . 107.8 ?
C10B C1B H1B . . 107.8 ?
C6B C1B H1B . . 107.8 ?
C3B C2B C1B . . 110.0(8) ?
C3B C2B H2B1 . . 109.7 ?
C1B C2B H2B1 . . 109.7 ?
C3B C2B H2B2 . . 109.7 ?
C1B C2B H2B2 . . 109.7 ?
H2B1 C2B H2B2 . . 108.2 ?
C2B C3B C4B . . 111.0(10) ?
C2B C3B H3B1 . . 109.4 ?
C4B C3B H3B1 . . 109.4 ?
C2B C3B H3B2 . . 109.4 ?
C4B C3B H3B2 . . 109.4 ?
H3B1 C3B H3B2 . . 108.0 ?
C5B C4B C3B . . 109.8(9) ?
C5B C4B H4B1 . . 109.7 ?
C3B C4B H4B1 . . 109.7 ?
C5B C4B H4B2 . . 109.7 ?
C3B C4B H4B2 . . 109.7 ?
H4B1 C4B H4B2 . . 108.2 ?
C4B C5B C6B . . 112.9(8) ?
C4B C5B H5B1 . . 109.0 ?
C6B C5B H5B1 . . 109.0 ?
C4B C5B H5B2 . . 109.0 ?
C6B C5B H5B2 . . 109.0 ?
H5B1 C5B H5B2 . . 107.8 ?
C7B C6B C5B . . 112.4(7) ?
C7B C6B C1B . . 110.9(6) ?
C5B C6B C1B . . 109.7(6) ?
C7B C6B H6B . . 107.9 ?
C5B C6B H6B . . 107.9 ?
C1B C6B H6B . . 107.9 ?
C6B C7B C8B . . 112.2(7) ?
C6B C7B H7B1 . . 109.2 ?
C8B C7B H7B1 . . 109.2 ?
C6B C7B H7B2 . . 109.2 ?
C8B C7B H7B2 . . 109.2 ?
H7B1 C7B H7B2 . . 107.9 ?
C7B C8B C9B . . 111.4(8) ?
C7B C8B H8B1 . . 109.3 ?
C9B C8B H8B1 . . 109.3 ?
C7B C8B H8B2 . . 109.3 ?
C9B C8B H8B2 . . 109.3 ?
H8B1 C8B H8B2 . . 108.0 ?
C10B C9B C8B . . 108.9(8) ?
C10B C9B H9B1 . . 109.9 ?
C8B C9B H9B1 . . 109.9 ?
C10B C9B H9B2 . . 109.9 ?
C8B C9B H9B2 . . 109.9 ?
H9B1 C9B H9B2 . . 108.3 ?
C9B C10B C1B . . 114.9(8) ?
C9B C10B H10C . . 108.6 ?
C1B C10B H10C . . 108.6 ?
C9B C10B H10D . . 108.6 ?
C1B C10B H10D . . 108.6 ?
H10C C10B H10D . . 107.5 ?

loop_
_geom_bond_atom_site_label_1
_geom_bond_atom_site_label_2
_geom_bond_site_symmetry_2
_geom_bond_distance
_geom_bond_publ_flag
C1 C2 . 1.521(3) ?
C1 C10 . 1.522(3) ?
C1 C6 . 1.535(2) ?
C1 H1 . 0.99 ?
C2 C3 . 1.527(3) ?
C2 H2A . 0.98 ?
C2 H2B . 0.98 ?
C3 C4 . 1.518(3) ?
C3 H3A . 0.98 ?
C3 H3B . 0.98 ?
C4 C5 . 1.518(3) ?
C4 H4A . 0.98 ?
C4 H4B . 0.98 ?
C5 C6 . 1.531(3) ?
C5 H5A . 0.98 ?
C5 H5B . 0.98 ?
C6 C7 . 1.523(3) ?
C6 H6 . 0.99 ?
C7 C8 . 1.518(3) ?
C7 H7A . 0.98 ?
C7 H7B . 0.98 ?
C8 C9 . 1.525(2) ?
C8 H8A . 0.98 ?
C8 H8B . 0.98 ?
C9 C10 . 1.522(3) ?
C9 H9A . 0.98 ?
C9 H9B . 0.98 ?
C10 H10A . 0.98 ?
C10 H10B . 0.98 ?
C1B C2B . 1.506(10) ?
C1B C10B . 1.516(11) ?
C1B C6B . 1.546(9) ?
C1B H1B . 0.99 ?
C2B C3B . 1.480(13) ?
C2B H2B1 . 0.98 ?
C2B H2B2 . 0.98 ?
C3B C4B . 1.530(13) ?
C3B H3B1 . 0.98 ?
C3B H3B2 . 0.98 ?
C4B C5B . 1.489(12) ?
C4B H4B1 . 0.98 ?
C4B H4B2 . 0.98 ?
C5B C6B . 1.536(10) ?
C5B H5B1 . 0.98 ?
C5B H5B2 . 0.98 ?
C6B C7B . 1.497(10) ?
C6B H6B . 0.99 ?
C7B C8B . 1.517(11) ?
C7B H7B1 . 0.98 ?
C7B H7B2 . 0.98 ?
C8B C9B . 1.525(12) ?
C8B H8B1 . 0.98 ?
C8B H8B2 . 0.98 ?
C9B C10B . 1.514(12) ?
C9B H9B1 . 0.98 ?
C9B H9B2 . 0.98 ?
C10B H10C . 0.98 ?
C10B H10D . 0.98 ?

loop_
_geom_torsion_atom_site_label_1
_geom_torsion_atom_site_label_2
_geom_torsion_atom_site_label_3
_geom_torsion_atom_site_label_4
_geom_torsion_site_symmetry_1
_geom_torsion_site_symmetry_2
_geom_torsion_site_symmetry_3
_geom_torsion_site_symmetry_4
_geom_torsion
_geom_torsion_publ_flag
C10 C1 C2 C3 . . . . -178.92(16) ?
C6 C1 C2 C3 . . . . 55.3(2) ?
C1 C2 C3 C4 . . . . -56.4(3) ?
C2 C3 C4 C5 . . . . 54.8(4) ?
C3 C4 C5 C6 . . . . -54.2(3) ?
C4 C5 C6 C7 . . . . -73.5(2) ?
C4 C5 C6 C1 . . . . 52.9(2) ?
C2 C1 C6 C7 . . . . 74.38(19) ?
C10 C1 C6 C7 . . . . -52.86(18) ?
C2 C1 C6 C5 . . . . -52.58(19) ?
C10 C1 C6 C5 . . . . -179.83(15) ?
C5 C6 C7 C8 . . . . -179.43(15) ?
C1 C6 C7 C8 . . . . 54.98(19) ?
C6 C7 C8 C9 . . . . -55.6(2) ?
C7 C8 C9 C10 . . . . 54.6(3) ?
C8 C9 C10 C1 . . . . -54.1(3) ?
C2 C1 C10 C9 . . . . -73.4(2) ?
C6 C1 C10 C9 . . . . 52.9(2) ?
C10B C1B C2B C3B . . . . -178.5(8) ?
C6B C1B C2B C3B . . . . 58.7(10) ?
C1B C2B C3B C4B . . . . -60.9(11) ?
C2B C3B C4B C5B . . . . 58.9(13) ?
C3B C4B C5B C6B . . . . -55.1(13) ?
C4B C5B C6B C7B . . . . -70.8(11) ?
C4B C5B C6B C1B . . . . 53.0(10) ?
C2B C1B C6B C7B . . . . 71.0(9) ?
C10B C1B C6B C7B . . . . -54.4(9) ?
C2B C1B C6B C5B . . . . -53.8(8) ?
C10B C1B C6B C5B . . . . -179.1(7) ?
C5B C6B C7B C8B . . . . -179.9(8) ?
C1B C6B C7B C8B . . . . 56.9(10) ?
C6B C7B C8B C9B . . . . -57.1(11) ?
C7B C8B C9B C10B . . . . 54.0(12) ?
C8B C9B C10B C1B . . . . -55.5(13) ?
C2B C1B C10B C9B . . . . -68.5(11) ?
C6B C1B C10B C9B . . . . 55.5(10) ?
